data_7127388
loop_
_publ_author_name
'Suzuki, Yuto'
'Tohnai, Norimitsu'
'Saeki, Akinori'
'Hisaki, Ichiro'

_publ_section_title
;
 Hydrogen-bonded organic frameworks of twisted polycyclic aromatic
 hydrocarbon.
;
_journal_issue 87
_journal_name_full 'Chemical communications (Cambridge, England)'
_journal_page_first 13369
_journal_page_last 13372
_journal_paper_doi 10.1039/d0cc06081j
_journal_volume 56
_journal_year 2020
_chemical_formula_moiety 'C54 H32 O8'
_chemical_formula_sum 'C54 H32 O8'
_chemical_formula_weight 808.80
_chemical_name_common CPDBC
_chemical_name_systematic '4,4',4'',4'''-(dibenzo[g,p]chrysene-2,7,10,15-tetrayl)tetrabenzoic acid'
_space_group_crystal_system tetragonal
_space_group_IT_number 142
_space_group_name_Hall '-I 4bd 2c'
_space_group_name_H-M_alt 'I 41/a c d :2'
_atom_sites_solution_hydrogens geom
_atom_sites_solution_primary direct
_atom_sites_solution_secondary difmap
_audit_update_record
;
2020-09-04 deposited with the CCDC.	2020-10-05 downloaded from the CCDC.
;
_cell_angle_alpha 90.0000
_cell_angle_beta 90.0000
_cell_angle_gamma 90.0000
_cell_formula_units_Z 8
_cell_length_a 47.5006(10)
_cell_length_b 47.5006(10)
_cell_length_c 7.4170(2)
_cell_measurement_reflns_used 12291
_cell_measurement_temperature 93
_cell_measurement_theta_max 31.59
_cell_measurement_theta_min 1.94
_cell_volume 16735.0(7)
_computing_cell_refinement 'CrysAlisPro 1.171.39.46 (Rigaku OD, 2018)'
_computing_data_collection 'CrysAlisPro 1.171.39.46 (Rigaku OD, 2018)'
_computing_data_reduction 'CrysAlisPro 1.171.39.46 (Rigaku OD, 2018)'
_computing_molecular_graphics 'CrystalStructure 4.3'
_computing_publication_material 'CrystalStructure 4.3 (Rigaku, 2018)'
_computing_structure_refinement 'SHELXL Version 2018/1 (Sheldrick, 2008)'
_computing_structure_solution 'SHELXT Version 2014/5 (Sheldrick, 2014)'
_diffrn_ambient_temperature 93
_diffrn_measured_fraction_theta_full 0.999
_diffrn_measured_fraction_theta_max 0.950
_diffrn_measurement_device_type 'SPring-8 BL40XU, Pilatus100K, DECTRIS'
_diffrn_radiation_type synchrotron
_diffrn_radiation_wavelength 0.81106
_diffrn_reflns_av_R_equivalents 0.1742
_diffrn_reflns_av_unetI/netI 0.0560
_diffrn_reflns_Laue_measured_fraction_full 0.999
_diffrn_reflns_Laue_measured_fraction_max 0.950
_diffrn_reflns_limit_h_max 60
_diffrn_reflns_limit_h_min -60
_diffrn_reflns_limit_k_max 60
_diffrn_reflns_limit_k_min -60
_diffrn_reflns_limit_l_max 9
_diffrn_reflns_limit_l_min -10
_diffrn_reflns_number 98361
_diffrn_reflns_point_group_measured_fraction_full 0.999
_diffrn_reflns_point_group_measured_fraction_max 0.950
_diffrn_reflns_theta_full 29.120
_diffrn_reflns_theta_max 33.422
_diffrn_reflns_theta_min 1.957
_diffrn_standards_number 0
_exptl_absorpt_coefficient_mu 0.000
_exptl_absorpt_correction_T_max 1.000
_exptl_absorpt_correction_T_min 0.447
_exptl_absorpt_correction_type multi-scan
_exptl_absorpt_process_details
;
CrysAlisPro 1.171.39.46 (Rigaku Oxford Diffraction, 2018)
Empirical absorption correction using spherical harmonics,
 implemented in SCALE3 ABSPACK scaling algorithm.
;
_exptl_crystal_colour yellow
_exptl_crystal_density_diffrn 0.661
_exptl_crystal_density_method 'not measured'
_exptl_crystal_description needle
_exptl_crystal_F_000 3456.00
_exptl_crystal_recrystallization_method 'Re-crystallisation from solvent: 3-carene, N,N-dimethylformamide'
_exptl_crystal_size_max 0.100
_exptl_crystal_size_mid 0.020
_exptl_crystal_size_min 0.020
_refine_diff_density_max 0.34
_refine_diff_density_min -0.44
_refine_ls_extinction_method none
_refine_ls_goodness_of_fit_ref 1.053
_refine_ls_hydrogen_treatment constr
_refine_ls_number_parameters 141
_refine_ls_number_reflns 5222
_refine_ls_number_restraints 5
_refine_ls_R_factor_all 0.1163
_refine_ls_R_factor_gt 0.0917
_refine_ls_shift/su_max 0.000
_refine_ls_structure_factor_coef Fsqd
_refine_ls_weighting_details 'w = 1/[\s^2^(Fo^2^)+(0.2000P)^2^] where P=(Fo^2^+2Fc^2^)/3'
_refine_ls_weighting_scheme calc
_refine_ls_wR_factor_gt 0.2698
_refine_ls_wR_factor_ref 0.2920
_reflns_Friedel_coverage 0.000
_reflns_number_gt 3367
_reflns_number_total 5222
_reflns_threshold_expression F^2^>2.0\s(F^2^)
_cod_data_source_file d0cc06081j2.cif
_cod_data_source_block CPDBC-2
_cod_depositor_comments 'Adding full bibliography for 7127387--7127388.cif.'
_cod_original_sg_symbol_H-M 'I 41/a c d'
_cod_database_code 7127388

loop_
_space_group_symop_operation_xyz
'x, y, z'
'-x, y, z+1/2'
'y+1/4, x+1/4, z+1/4'
'-y+3/4, x+1/4, z+3/4'
'x, -y+1/2, z+1/2'
'-x, -y+1/2, z'
'y+1/4, -x+1/4, z+3/4'
'-y+3/4, -x+1/4, z+1/4'
'x+1/2, y+1/2, z+1/2'
'-x+1/2, y+1/2, z+1'
'y+3/4, x+3/4, z+3/4'
'-y+5/4, x+3/4, z+5/4'
'x+1/2, -y+1, z+1'
'-x+1/2, -y+1, z+1/2'
'y+3/4, -x+3/4, z+5/4'
'-y+5/4, -x+3/4, z+3/4'
'-x, -y, -z'
'x, -y, -z-1/2'
'-y-1/4, -x-1/4, -z-1/4'
'y-3/4, -x-1/4, -z-3/4'
'-x, y-1/2, -z-1/2'
'x, y-1/2, -z'
'-y-1/4, x-1/4, -z-3/4'
'y-3/4, x-1/4, -z-1/4'
'-x+1/2, -y+1/2, -z+1/2'
'x+1/2, -y+1/2, -z'
'-y+1/4, -x+1/4, -z+1/4'
'y-1/4, -x+1/4, -z-1/4'
'-x+1/2, y, -z'
'x+1/2, y, -z+1/2'
'-y+1/4, x+1/4, -z-1/4'
'y-1/4, x+1/4, -z+1/4'

loop_
_atom_site_label
_atom_site_type_symbol
_atom_site_fract_x
_atom_site_fract_y
_atom_site_fract_z
_atom_site_U_iso_or_equiv
_atom_site_adp_type
_atom_site_occupancy
_atom_site_site_symmetry_order
_atom_site_calc_flag
_atom_site_refinement_flags_posn
_atom_site_refinement_flags_adp
_atom_site_refinement_flags_occupancy
_atom_site_disorder_assembly
_atom_site_disorder_group
O1 O 0.29076(4) 0.18464(6) 0.3898(4) 0.1402(11) Uani 1 1 d D . . . .
H1O H 0.273645 0.183292 0.362763 0.168 Uiso 0.5 1 calc DR U P . .
O2 O 0.27369(3) 0.21746(5) 0.5653(2) 0.0936(7) Uani 1 1 d . . . . .
H2O H 0.258362 0.211812 0.522006 0.112 Uiso 0.5 1 calc DR U P . .
C1 C 0.48959(3) 0.26041(3) 0.875000 0.0294(5) Uani 1 2 d S T P . .
C2 C 0.46049(3) 0.25213(3) 0.8366(2) 0.0308(4) Uani 1 1 d . . . . .
C3 C 0.45280(3) 0.22340(3) 0.8440(2) 0.0313(4) Uani 1 1 d . . . . .
C4 C 0.42565(3) 0.21528(3) 0.7899(2) 0.0348(4) Uani 1 1 d . . . . .
H5 H 0.420876 0.195862 0.791392 0.042 Uiso 1 1 calc R U . . .
C5 C 0.40567(3) 0.23454(3) 0.7345(2) 0.0348(4) Uani 1 1 d . . . . .
C6 C 0.41343(3) 0.26299(3) 0.7267(2) 0.0356(4) Uani 1 1 d . . . . .
H7 H 0.400085 0.276615 0.688114 0.043 Uiso 1 1 calc R U . . .
C7 C 0.44009(3) 0.27143(3) 0.7741(2) 0.0335(4) Uani 1 1 d . . . . .
H4 H 0.444941 0.290773 0.764545 0.040 Uiso 1 1 calc R U . . .
C8 C 0.37701(3) 0.22557(4) 0.6778(2) 0.0396(4) Uani 1 1 d . . . . .
C9 C 0.37266(4) 0.20110(4) 0.5781(2) 0.0464(5) Uani 1 1 d . . . . .
H10 H 0.388194 0.189489 0.546827 0.056 Uiso 1 1 calc R U . . .
C10 C 0.34566(4) 0.19364(4) 0.5243(3) 0.0541(5) Uani 1 1 d . . . . .
H15 H 0.342836 0.176904 0.456639 0.065 Uiso 1 1 calc R U . . .
C11 C 0.32275(4) 0.21044(4) 0.5687(3) 0.0548(5) Uani 1 1 d . . . . .
C12 C 0.32682(4) 0.23435(4) 0.6698(3) 0.0536(5) Uani 1 1 d . . . . .
H13 H 0.311133 0.245615 0.703137 0.064 Uiso 1 1 calc R U . . .
C13 C 0.35363(3) 0.24210(4) 0.7232(3) 0.0464(5) Uani 1 1 d . . . . .
H12 H 0.356222 0.258822 0.791525 0.056 Uiso 1 1 calc R U . . .
C14 C 0.29377(5) 0.20282(6) 0.5016(4) 0.0727(7) Uani 1 1 d D . . . .

loop_
_atom_site_aniso_label
_atom_site_aniso_U_11
_atom_site_aniso_U_22
_atom_site_aniso_U_33
_atom_site_aniso_U_23
_atom_site_aniso_U_13
_atom_site_aniso_U_12
O1 0.0456(11) 0.179(2) 0.196(3) -0.098(2) -0.0247(13) -0.0109(12)
O2 0.0339(8) 0.1293(16) 0.1177(16) -0.0225(12) -0.0138(9) 0.0024(9)
C1 0.0316(7) 0.0316(7) 0.0249(10) 0.0023(5) 0.0023(5) -0.0014(8)
C2 0.0301(8) 0.0306(8) 0.0317(8) 0.0005(6) 0.0040(6) 0.0003(6)
C3 0.0298(8) 0.0310(8) 0.0333(8) 0.0006(6) 0.0011(6) -0.0001(6)
C4 0.0301(8) 0.0360(8) 0.0384(9) -0.0001(6) 0.0024(6) -0.0019(6)
C5 0.0289(8) 0.0423(9) 0.0332(8) -0.0010(6) 0.0024(6) 0.0004(6)
C6 0.0310(8) 0.0381(9) 0.0378(9) 0.0025(6) 0.0031(6) 0.0031(6)
C7 0.0336(8) 0.0327(8) 0.0343(8) 0.0030(6) 0.0024(6) 0.0027(6)
C8 0.0300(8) 0.0448(9) 0.0441(10) 0.0044(7) -0.0006(7) 0.0005(7)
C9 0.0344(9) 0.0502(11) 0.0547(11) -0.0021(8) -0.0033(8) -0.0033(7)
C10 0.0413(10) 0.0553(11) 0.0657(13) -0.0058(9) -0.0072(9) -0.0084(8)
C11 0.0304(9) 0.0680(13) 0.0660(13) 0.0045(10) -0.0032(8) -0.0063(8)
C12 0.0290(9) 0.0661(13) 0.0658(13) -0.0012(10) 0.0001(8) 0.0027(8)
C13 0.0318(9) 0.0552(11) 0.0521(12) -0.0004(8) -0.0026(7) 0.0020(8)
C14 0.0391(12) 0.0906(18) 0.0883(18) -0.0112(14) -0.0097(11) -0.0110(11)

loop_
_atom_type_symbol
_atom_type_description
_atom_type_scat_dispersion_real
_atom_type_scat_dispersion_imag
_atom_type_scat_source
C C 0.0000 0.0000
;
International Tables for Crystallography
(Vol. C, Tables 4.2.6.8 and 6.1.1.4)
;
H H 0.0000 0.0000
;
International Tables for Crystallography
(Vol. C, Table 6.1.1.4)
;
O O 0.0000 0.0000
;
International Tables for Crystallography
(Vol. C, Tables 4.2.6.8 and 6.1.1.4)
;

loop_
_geom_angle_atom_site_label_1
_geom_angle_atom_site_label_2
_geom_angle_atom_site_label_3
_geom_angle
_geom_angle_site_symmetry_1
_geom_angle_site_symmetry_3
_geom_angle_publ_flag
C14 O1 H1O 109.5 . . ?
C14 O2 H2O 109.5 . . ?
C1 C1 C2 118.49(9) 6_655 . ?
C1 C1 C2 118.49(9) 6_655 19_667 ?
C2 C1 C2 123.01(18) . 19_667 ?
C7 C2 C3 117.52(13) . . ?
C7 C2 C1 122.45(13) . . ?
C3 C2 C1 119.72(14) . . ?
C4 C3 C2 119.42(14) . . ?
C4 C3 C3 121.47(9) . 24_657 ?
C2 C3 C3 119.11(9) . 24_657 ?
C5 C4 C3 122.30(14) . . ?
C5 C4 H5 118.9 . . ?
C3 C4 H5 118.9 . . ?
C4 C5 C6 118.04(14) . . ?
C4 C5 C8 121.58(14) . . ?
C6 C5 C8 120.33(15) . . ?
C7 C6 C5 120.85(15) . . ?
C7 C6 H7 119.6 . . ?
C5 C6 H7 119.6 . . ?
C6 C7 C2 121.81(14) . . ?
C6 C7 H4 119.1 . . ?
C2 C7 H4 119.1 . . ?
C9 C8 C13 118.54(15) . . ?
C9 C8 C5 121.65(15) . . ?
C13 C8 C5 119.80(15) . . ?
C10 C9 C8 120.13(17) . . ?
C10 C9 H10 119.9 . . ?
C8 C9 H10 119.9 . . ?
C11 C10 C9 120.60(18) . . ?
C11 C10 H15 119.7 . . ?
C9 C10 H15 119.7 . . ?
C12 C11 C10 119.58(17) . . ?
C12 C11 C14 120.44(19) . . ?
C10 C11 C14 119.96(19) . . ?
C11 C12 C13 120.36(17) . . ?
C11 C12 H13 119.8 . . ?
C13 C12 H13 119.8 . . ?
C12 C13 C8 120.76(18) . . ?
C12 C13 H12 119.6 . . ?
C8 C13 H12 119.6 . . ?
O1 C14 O2 124.0(2) . . ?
O1 C14 C11 120.4(2) . . ?
O2 C14 C11 115.5(2) . . ?

loop_
_geom_bond_atom_site_label_1
_geom_bond_atom_site_label_2
_geom_bond_distance
_geom_bond_site_symmetry_2
_geom_bond_publ_flag
O1 C14 1.206(3) . ?
O1 H1O 0.8400 . ?
O2 C14 1.271(3) . ?
O2 H2O 0.8400 . ?
C1 C1 1.399(4) 6_655 ?
C1 C2 1.4650(17) . ?
C1 C2 1.4652(17) 19_667 ?
C2 C7 1.412(2) . ?
C2 C3 1.414(2) . ?
C3 C4 1.404(2) . ?
C3 C3 1.459(3) 24_657 ?
C4 C5 1.381(2) . ?
C4 H5 0.9500 . ?
C5 C6 1.402(2) . ?
C5 C8 1.487(2) . ?
C6 C7 1.374(2) . ?
C6 H7 0.9500 . ?
C7 H4 0.9500 . ?
C8 C9 1.393(2) . ?
C8 C13 1.401(2) . ?
C9 C10 1.389(2) . ?
C9 H10 0.9500 . ?
C10 C11 1.389(3) . ?
C10 H15 0.9500 . ?
C11 C12 1.375(3) . ?
C11 C14 1.508(3) . ?
C12 C13 1.384(2) . ?
C12 H13 0.9500 . ?
C13 H12 0.9500 . ?

loop_
_geom_hbond_atom_site_label_D
_geom_hbond_atom_site_label_H
_geom_hbond_atom_site_label_A
_geom_hbond_site_symmetry_D
_geom_hbond_site_symmetry_H
_geom_hbond_site_symmetry_A
_geom_hbond_distance_DA
_geom_hbond_distance_DH
_geom_hbond_distance_HA
_geom_hbond_angle_DHA
_geom_hbond_publ_flag
O2 H2O O2 . . 29_656 2.451(2) 0.820 1.694 152.5 no

loop_
_geom_torsion_atom_site_label_1
_geom_torsion_atom_site_label_2
_geom_torsion_atom_site_label_3
_geom_torsion_atom_site_label_4
_geom_torsion
_geom_torsion_site_symmetry_1
_geom_torsion_site_symmetry_2
_geom_torsion_site_symmetry_3
_geom_torsion_site_symmetry_4
_geom_torsion_publ_flag
C1 C1 C2 C7 -158.11(11) 6_655 . . . ?
C2 C1 C2 C7 21.89(11) 19_667 . . . ?
C1 C1 C2 C3 15.28(15) 6_655 . . . ?
C2 C1 C2 C3 -164.72(15) 19_667 . . . ?
C7 C2 C3 C4 0.0(2) . . . . ?
C1 C2 C3 C4 -173.73(12) . . . . ?
C7 C2 C3 C3 179.34(16) . . . 24_657 ?
C1 C2 C3 C3 5.6(2) . . . 24_657 ?
C2 C3 C4 C5 -2.1(2) . . . . ?
C3 C3 C4 C5 178.56(17) 24_657 . . . ?
C3 C4 C5 C6 2.4(2) . . . . ?
C3 C4 C5 C8 -179.93(14) . . . . ?
C4 C5 C6 C7 -0.5(2) . . . . ?
C8 C5 C6 C7 -178.23(14) . . . . ?
C5 C6 C7 C2 -1.6(2) . . . . ?
C3 C2 C7 C6 1.8(2) . . . . ?
C1 C2 C7 C6 175.38(13) . . . . ?
C4 C5 C8 C9 -38.5(2) . . . . ?
C6 C5 C8 C9 139.21(18) . . . . ?
C4 C5 C8 C13 142.24(17) . . . . ?
C6 C5 C8 C13 -40.1(2) . . . . ?
C13 C8 C9 C10 0.6(3) . . . . ?
C5 C8 C9 C10 -178.73(16) . . . . ?
C8 C9 C10 C11 0.2(3) . . . . ?
C9 C10 C11 C12 -1.3(3) . . . . ?
C9 C10 C11 C14 177.0(2) . . . . ?
C10 C11 C12 C13 1.7(3) . . . . ?
C14 C11 C12 C13 -176.60(19) . . . . ?
C11 C12 C13 C8 -1.0(3) . . . . ?
C9 C8 C13 C12 -0.2(3) . . . . ?
C5 C8 C13 C12 179.13(17) . . . . ?
C12 C11 C14 O1 167.9(3) . . . . ?
C10 C11 C14 O1 -10.4(4) . . . . ?
C12 C11 C14 O2 -9.4(3) . . . . ?
C10 C11 C14 O2 172.3(2) . . . . ?
